data_1100297
loop_
_publ_author_name
'Reetz, M. T.'
'Drewes, M. W.'
'Harms, K.'
'Reif, W.'

_publ_section_title
;
 Stereoselective cyanohydrin-forming reactions of chiral \a-amino aldehydes
;
_journal_coden_ASTM TELEAY
_journal_issue 27
_journal_name_full 'Tetrahedron Letters'
_journal_page_first 3295
_journal_page_last 3298
_journal_paper_doi 10.1016/0040-4039(88)85144-X
_journal_volume 29
_journal_year 1988
_chemical_formula_sum 'C24 H24 N2 O'
_space_group_IT_number 2
_symmetry_cell_setting triclinic
_symmetry_Int_Tables_number 2
_symmetry_space_group_name_Hall '-P 1'
_symmetry_space_group_name_H-M 'P -1'
_cell_angle_alpha 96.30(1)
_cell_angle_beta 105.52(1)
_cell_angle_gamma 106.17(1)
_cell_formula_units_Z 2
_cell_length_a 8.225(2)
_cell_length_b 10.598(2)
_cell_length_c 12.754(2)
_cod_original_formula_sum 'C24 H24 N2 O1'
_cod_database_code 1100297

loop_
_symmetry_equiv_pos_site_id
_symmetry_equiv_pos_as_xyz
1 x,y,z
2 -x,-y,-z

loop_
_atom_site_label
_atom_site_type_symbol
_atom_site_fract_x
_atom_site_fract_y
_atom_site_fract_z
O1 O 0.2287(2) 0.0840(1) 0.0650(1)
N1 N 0.1827(2) 0.3217(2) 0.1238(1)
N2 N 0.4923(3) 0.2786(2) -0.0543(2)
C1 C 0.3607(3) 0.2257(2) -0.0405(2)
C2 C 0.1917(2) 0.1544(2) -0.0211(2)
C3 C 0.0918(2) 0.2496(2) 0.0082(2)
C4 C 0.0558(3) 0.3382(2) -0.0772(2)
C5 C -0.0511(2) 0.2641(2) -0.1944(2)
C6 C 0.0089(3) 0.2971(2) -0.2820(2)
C7 C -0.0913(3) 0.2347(3) -0.3905(2)
C8 C -0.2520(3) 0.1357(3) -0.4122(2)
C9 C -0.3113(3) 0.0999(3) -0.3249(2)
C10 C -0.2125(3) 0.1638(2) -0.2166(2)
C11 C 0.3309(3) 0.4469(2) 0.1393(2)
C12 C 0.4657(3) 0.4782(2) 0.2528(2)
C13 C 0.5030(3) 0.5955(3) 0.3267(2)
C14 C 0.6306(4) 0.6245(3) 0.4290(2)
C15 C 0.7210(4) 0.5377(3) 0.4600(2)
C16 C 0.6861(4) 0.4205(3) 0.3867(2)
C17 C 0.5586(3) 0.3915(3) 0.2836(2)
C18 C 0.0576(3) 0.3471(2) 0.1807(2)
C19 C -0.0451(2) 0.2247(2) 0.2122(2)
C20 C 0.0417(3) 0.1657(2) 0.2903(2)
C21 C -0.0538(3) 0.0557(2) 0.3237(2)
C22 C -0.2346(3) 0.0046(3) 0.2781(2)
C23 C -0.3211(3) 0.0611(3) 0.1997(2)
C24 C -0.2280(3) 0.1699(2) 0.1664(2)
H1 H 0.11800 0.09500 -0.08900
H2 H -0.02600 0.19800 0.00400
H3 H 0.16800 0.39300 -0.07800
H4 H -0.00600 0.39300 -0.05300
H5 H 0.12200 0.36300 -0.26700
H6 H -0.05000 0.26100 -0.45000
H7 H -0.32000 0.09200 -0.48700
H8 H -0.42200 0.03100 -0.34000
H9 H -0.25400 0.13800 -0.15700
H10 H 0.28400 0.51900 0.13100
H11 H 0.38800 0.43700 0.08400
H12 H 0.44100 0.65700 0.30500
H13 H 0.65500 0.70500 0.48000
H14 H 0.80800 0.55800 0.53100
H15 H 0.74900 0.36000 0.40700
H16 H 0.53400 0.31100 0.23200
H17 H -0.02500 0.38000 0.13300
H18 H 0.12400 0.41300 0.24600
H19 H 0.16800 0.20100 0.32100
H20 H 0.00800 0.01600 0.37700
H21 H -0.29900 -0.07000 0.30200
H22 H -0.44700 0.02400 0.16800
H23 H -0.29000 0.20800 0.11100
H24 H 0.241(3) 0.148(2) 0.126(2)

loop_
_atom_type_symbol
_atom_type_radius_bond
C 0.68
H 0.23
N 0.68
O 0.68
